data_7009006
loop_
_publ_author_name
'Erxleben, Andrea'
'Hermann, Jolante'

_publ_section_title
;
 Di- and poly-nuclear zinc(II) Schiff base complexes: synthesis,
 structural studies and reaction with an \a-amino acid ester
;
_journal_issue 4
_journal_name_full 'Journal of the Chemical Society, Dalton Transactions'
_journal_page_first 569
_journal_paper_doi 10.1039/a907839h
_journal_year 2000
_chemical_formula_sum 'C13 H18 N2 O8 Zn'
_chemical_formula_weight 395.66
_chemical_name_systematic ?
_space_group_IT_number 15
_symmetry_cell_setting monoclinic
_symmetry_space_group_name_Hall '-C 2yc'
_symmetry_space_group_name_H-M 'C 1 2/c 1'
_atom_sites_solution_hydrogens 'Fourier-difference map '
_atom_sites_solution_primary direct
_atom_sites_solution_secondary difmap
_audit_creation_method SHELXL
_cell_angle_alpha 90.00
_cell_angle_beta 108.13(3)
_cell_angle_gamma 90.00
_cell_formula_units_Z 8
_cell_length_a 20.290(4)
_cell_length_b 8.514(2)
_cell_length_c 19.488(4)
_cell_measurement_reflns_used 5372
_cell_measurement_temperature 293(2)
_cell_measurement_theta_max 25.58
_cell_measurement_theta_min 4.79
_cell_volume 3199.4(13)
_computing_cell_refinement 'Denzo, Scalepack (Otwinowski, Minor, 1997)'
_computing_data_collection 'KappaCCD (Nonius BV, The Netherlands) '
_computing_data_reduction 'Denzo, Scalepack (Otwinowski, Minor,1997)'
_computing_molecular_graphics 'Siemens SHELXTL PLUS '
_computing_publication_material SHELXL-93
_computing_structure_refinement 'SHELXL-93 (Sheldrick, 1993)'
_computing_structure_solution 'SHELXS-86 (Sheldrick, 1990)'
_diffrn_ambient_temperature 293(2)
_diffrn_measurement_device ' Nonius KappaCCD '
_diffrn_measurement_method ' profile fitted '
_diffrn_radiation_monochromator graphite
_diffrn_radiation_source 'fine-focus sealed tube'
_diffrn_radiation_type MoK\a
_diffrn_radiation_wavelength 0.71069
_diffrn_reflns_av_R_equivalents 0.074
_diffrn_reflns_av_sigmaI/netI 0.0783
_diffrn_reflns_limit_h_max 24
_diffrn_reflns_limit_h_min -24
_diffrn_reflns_limit_k_max 10
_diffrn_reflns_limit_k_min 0
_diffrn_reflns_limit_l_max 23
_diffrn_reflns_limit_l_min -23
_diffrn_reflns_number 5372
_diffrn_reflns_theta_max 25.58
_diffrn_reflns_theta_min 4.79
_exptl_absorpt_coefficient_mu 1.580
_exptl_absorpt_correction_T_max 0.7428
_exptl_absorpt_correction_T_min 0.6934
_exptl_absorpt_correction_type Scalepack
_exptl_crystal_colour yellow
_exptl_crystal_density_diffrn 1.643
_exptl_crystal_description cube
_exptl_crystal_F_000 1632
_exptl_crystal_size_max 0.25
_exptl_crystal_size_mid 0.20
_exptl_crystal_size_min 0.20
_refine_diff_density_max 0.544
_refine_diff_density_min -0.367
_refine_diff_density_rms 0.071
_refine_ls_extinction_coef 0.0010(3)
_refine_ls_extinction_expression Fc^*^=kFc[1+0.001xFc^2^\l^3^/sin(2\q)]^-1/4^
_refine_ls_extinction_method SHELXL
_refine_ls_goodness_of_fit_all 0.940
_refine_ls_goodness_of_fit_obs 1.078
_refine_ls_hydrogen_treatment isotropically
_refine_ls_matrix_type full
_refine_ls_number_parameters 261
_refine_ls_number_reflns 2909
_refine_ls_number_restraints 0
_refine_ls_restrained_S_all 1.139
_refine_ls_restrained_S_obs 1.078
_refine_ls_R_factor_all 0.0868
_refine_ls_R_factor_obs 0.0430
_refine_ls_shift/esd_max 0.000
_refine_ls_shift/esd_mean 0.000
_refine_ls_structure_factor_coef Fsqd
_refine_ls_weighting_details 'w=1/[\s^2^(Fo^2^)+(0.0522P)^2^+0.0000P] where P=(Fo^2^+2Fc^2^)/3'
_refine_ls_weighting_scheme calc
_refine_ls_wR_factor_all 0.1189
_refine_ls_wR_factor_obs 0.0880
_reflns_number_observed 1864
_reflns_number_total 2920
_reflns_observed_criterion >2sigma(I)
_cod_data_source_file a907839h.txt
_cod_data_source_block 4
_cod_depositor_comments
;
The following automatic conversions were performed:

'_refine_ls_weighting_scheme' value 'calc
w=1/[\s^2^(Fo^2^)+(0.0522P)^2^+0.0000P] where P=(Fo^2^+2Fc^2^)/3' was
changed to 'calc'. New tag '_refine_ls_weighting_details' was
created. The value of the new tag was set to
'w=1/[\s^2^(Fo^2^)+(0.0522P)^2^+0.0000P] where P=(Fo^2^+2Fc^2^)/3'.

Automatic conversion script
Id: cif_fix_values 3143 2015-03-26 13:38:13Z robertas 
;
_cod_original_cell_volume 3199.4(12)
_cod_original_sg_symbol_H-M C2/c
_cod_database_code 7009006

loop_
_symmetry_equiv_pos_as_xyz
'x, y, z'
'-x, y, -z+1/2'
'x+1/2, y+1/2, z'
'-x+1/2, y+1/2, -z+1/2'
'-x, -y, -z'
'x, -y, z-1/2'
'-x+1/2, -y+1/2, -z'
'x+1/2, -y+1/2, z-1/2'

loop_
_atom_site_aniso_label
_atom_site_aniso_U_11
_atom_site_aniso_U_22
_atom_site_aniso_U_33
_atom_site_aniso_U_23
_atom_site_aniso_U_13
_atom_site_aniso_U_12
Zn1 0.0368(3) 0.0426(3) 0.0374(3) -0.0014(2) 0.0137(2) -0.0005(2)
N1 0.037(2) 0.052(2) 0.055(2) 0.007(2) 0.012(2) -0.001(2)
N2 0.036(2) 0.039(2) 0.036(2) 0.0026(14) 0.009(2) 0.0007(15)
O1 0.040(2) 0.061(2) 0.049(2) 0.0143(14) 0.0187(14) 0.0093(13)
O2 0.035(2) 0.048(2) 0.065(2) 0.0022(14) 0.0092(14) 0.0033(13)
O3 0.054(2) 0.054(2) 0.116(3) -0.001(2) 0.012(2) 0.003(2)
O4 0.059(2) 0.048(2) 0.055(2) 0.0193(15) 0.020(2) 0.0035(14)
O5 0.042(2) 0.052(2) 0.046(2) 0.0042(13) 0.0155(13) -0.0022(14)
C1 0.038(2) 0.038(2) 0.038(2) 0.000(2) 0.015(2) -0.002(2)
C2 0.040(2) 0.041(2) 0.034(2) 0.001(2) 0.006(2) -0.003(2)
C3 0.048(2) 0.042(2) 0.035(2) 0.004(2) 0.010(2) -0.003(2)
C4 0.045(2) 0.040(2) 0.036(2) -0.001(2) 0.016(2) -0.004(2)
C5 0.035(2) 0.044(2) 0.040(2) 0.001(2) 0.013(2) 0.002(2)
C6 0.040(2) 0.038(2) 0.032(2) 0.002(2) 0.010(2) 0.002(2)
C7 0.060(3) 0.047(3) 0.050(3) 0.003(2) 0.025(2) -0.005(2)
C8 0.041(2) 0.049(3) 0.042(2) 0.001(2) 0.004(2) -0.002(2)
C9 0.042(3) 0.053(3) 0.082(4) 0.003(3) 0.010(3) 0.002(2)
C10 0.045(3) 0.049(3) 0.052(3) 0.000(2) 0.013(2) -0.001(2)
C11 0.034(2) 0.044(2) 0.043(2) -0.001(2) 0.014(2) 0.001(2)
C12 0.037(2) 0.047(2) 0.039(2) 0.006(2) 0.011(2) 0.002(2)
C13 0.044(2) 0.037(2) 0.033(2) -0.006(2) 0.008(2) -0.003(2)
O1W 0.088(3) 0.141(4) 0.086(3) 0.008(3) 0.043(2) 0.034(3)

loop_
_atom_site_label
_atom_site_type_symbol
_atom_site_fract_x
_atom_site_fract_y
_atom_site_fract_z
_atom_site_U_iso_or_equiv
_atom_site_thermal_displace_type
_atom_site_occupancy
_atom_site_calc_flag
_atom_site_refinement_flags
_atom_site_disorder_group
Zn1 Zn 0.30503(2) 0.13543(5) 0.35230(2) 0.0384(2) Uani 1 d . .
N1 N 0.4174(2) -0.1636(4) 0.5365(2) 0.0487(9) Uani 1 d . .
H1 H 0.4151(23) -0.0966(48) 0.5045(24) 0.058 Uiso 1 d . .
N2 N 0.2103(2) 0.1975(3) 0.3589(2) 0.0376(7) Uani 1 d . .
O1 O 0.32175(14) 0.0131(3) 0.44616(15) 0.0490(7) Uani 1 d . .
O2 O 0.60202(14) -0.2321(3) 0.6116(2) 0.0506(7) Uani 1 d . .
O3 O 0.5431(2) -0.0075(4) 0.5839(2) 0.0779(11) Uani 1 d . .
O4 O 0.1840(2) 0.4850(3) 0.2195(2) 0.0531(8) Uani 1 d . .
O5 O 0.27326(14) 0.3250(3) 0.27049(14) 0.0461(7) Uani 1 d . .
C1 C 0.2819(2) -0.0079(4) 0.4856(2) 0.0373(9) Uani 1 d . .
C2 C 0.3055(2) -0.1037(4) 0.5491(2) 0.0398(9) Uani 1 d . .
C3 C 0.2619(2) -0.1358(5) 0.5910(2) 0.0422(9) Uani 1 d . .
H3 H 0.2785(21) -0.1894(45) 0.6303(23) 0.051 Uiso 1 d . .
C4 C 0.1960(2) -0.0717(4) 0.5749(2) 0.0395(9) Uani 1 d . .
C5 C 0.1748(2) 0.0248(5) 0.5150(2) 0.0394(10) Uani 1 d . .
H5 H 0.1384(22) 0.0559(49) 0.5050(23) 0.047 Uiso 1 d . .
C6 C 0.2145(2) 0.0577(4) 0.4694(2) 0.0370(9) Uani 1 d . .
C7 C 0.1488(3) -0.1121(6) 0.6186(3) 0.0503(11) Uani 1 d . .
H7A H 0.1415(22) -0.2155(53) 0.6173(23) 0.060 Uiso 1 d . .
H7B H 0.1143(23) -0.0407(51) 0.6072(23) 0.060 Uiso 1 d . .
H7C H 0.1722(23) -0.0865(48) 0.6674(26) 0.060 Uiso 1 d . .
C8 C 0.3715(2) -0.1786(5) 0.5689(2) 0.0464(10) Uani 1 d . .
H8 H 0.3878(21) -0.2428(43) 0.6177(23) 0.056 Uiso 1 d . .
C9 C 0.4831(2) -0.2532(5) 0.5573(3) 0.0614(13) Uani 1 d . .
H9A H 0.4804(23) -0.3499(50) 0.5937(25) 0.074 Uiso 1 d . .
H9B H 0.4888(23) -0.3114(56) 0.5119(26) 0.074 Uiso 1 d . .
C10 C 0.5474(2) -0.1528(5) 0.5869(2) 0.0491(10) Uani 1 d . .
C11 C 0.1847(2) 0.1602(5) 0.4091(2) 0.0398(10) Uani 1 d . .
H11 H 0.1483(21) 0.1819(47) 0.4078(22) 0.048 Uiso 1 d . .
C12 C 0.1695(2) 0.2996(5) 0.3018(2) 0.0411(10) Uani 1 d . .
H12A H 0.1373(22) 0.2384(46) 0.2686(23) 0.049 Uiso 1 d . .
H12B H 0.1458(20) 0.3799(43) 0.3197(21) 0.049 Uiso 1 d . .
C13 C 0.2140(2) 0.3765(5) 0.2614(2) 0.0387(9) Uani 1 d . .
O1W O 0.1046(2) -0.1354(5) 0.2721(2) 0.1013(13) Uani 1 d . .
O2W O 0.5000 -0.4191(9) 0.2500 0.136(2) Uiso 1 d S .
O3W O 0.5168(16) -0.2231(34) 0.3619(18) 0.139(10) Uiso 0.25 d P .
O4W O 0.5000 0.0960(15) 0.2500 0.104(4) Uiso 0.50 d SP .
O5W O 0.5229(8) -0.2875(19) 0.3995(9) 0.078(4) Uiso 0.25 d P .
O6W O 0.4532(10) 0.0869(24) 0.2472(10) 0.112(6) Uiso 0.25 d P .
O7W O 0.5066(12) -0.1598(26) 0.3231(12) 0.095(8) Uiso 0.25 d P .
O8W O 0.5278(10) -0.1539(24) 0.3490(12) 0.071(5) Uiso 0.25 d P .

loop_
_atom_type_symbol
_atom_type_description
_atom_type_scat_dispersion_real
_atom_type_scat_dispersion_imag
_atom_type_scat_source
C C 0.0033 0.0016 'International Tables Vol C Tables 4.2.6.8 and 6.1.1.4'
H H 0.0000 0.0000 'International Tables Vol C Tables 4.2.6.8 and 6.1.1.4'
N N 0.0061 0.0033 'International Tables Vol C Tables 4.2.6.8 and 6.1.1.4'
O O 0.0106 0.0060 'International Tables Vol C Tables 4.2.6.8 and 6.1.1.4'
Zn Zn 0.2839 1.4301 'International Tables Vol C Tables 4.2.6.8 and 6.1.1.4'

loop_
_geom_angle_atom_site_label_1
_geom_angle_atom_site_label_2
_geom_angle_atom_site_label_3
_geom_angle
_geom_angle_site_symmetry_1
_geom_angle_site_symmetry_3
_geom_angle_publ_flag
O4 Zn1 O2 102.64(12) 4_545 5_656 ?
O4 Zn1 N2 122.25(13) 4_545 . ?
O2 Zn1 N2 133.22(12) 5_656 . ?
O4 Zn1 O1 106.41(12) 4_545 . ?
O2 Zn1 O1 91.10(12) 5_656 . ?
N2 Zn1 O1 88.46(11) . . ?
O4 Zn1 O5 91.97(11) 4_545 . ?
O2 Zn1 O5 89.12(11) 5_656 . ?
N2 Zn1 O5 77.72(11) . . ?
O1 Zn1 O5 161.09(10) . . ?
C8 N1 C9 123.0(4) . . ?
C8 N1 H1 123.6(31) . . ?
C9 N1 H1 113.2(31) . . ?
C11 N2 C12 117.7(3) . . ?
C11 N2 Zn1 126.7(3) . . ?
C12 N2 Zn1 115.5(2) . . ?
C1 O1 Zn1 130.2(2) . . ?
C10 O2 Zn1 122.8(3) . 5_656 ?
C13 O4 Zn1 143.5(3) . 4 ?
C13 O5 Zn1 114.3(2) . . ?
O1 C1 C6 123.5(3) . . ?
O1 C1 C2 119.4(3) . . ?
C6 C1 C2 117.1(3) . . ?
C3 C2 C8 117.7(4) . . ?
C3 C2 C1 120.7(4) . . ?
C8 C2 C1 121.5(4) . . ?
C4 C3 C2 122.0(4) . . ?
C4 C3 H3 119.3(28) . . ?
C2 C3 H3 118.5(28) . . ?
C5 C4 C3 116.8(3) . . ?
C5 C4 C7 121.8(4) . . ?
C3 C4 C7 121.4(4) . . ?
C4 C5 C6 124.3(4) . . ?
C4 C5 H5 116.9(34) . . ?
C6 C5 H5 118.5(34) . . ?
C5 C6 C1 119.0(3) . . ?
C5 C6 C11 117.4(3) . . ?
C1 C6 C11 123.5(3) . . ?
C4 C7 H7A 109.7(28) . . ?
C4 C7 H7B 106.7(27) . . ?
H7A C7 H7B 123.4(42) . . ?
C4 C7 H7C 107.9(26) . . ?
H7A C7 H7C 106.5(38) . . ?
H7B C7 H7C 101.6(37) . . ?
N1 C8 C2 126.0(4) . . ?
N1 C8 H8 115.0(22) . . ?
C2 C8 H8 118.6(22) . . ?
N1 C9 C10 114.1(4) . . ?
N1 C9 H9A 109.9(24) . . ?
C10 C9 H9A 112.7(24) . . ?
N1 C9 H9B 109.8(26) . . ?
C10 C9 H9B 106.3(25) . . ?
H9A C9 H9B 103.4(35) . . ?
O3 C10 O2 126.5(4) . . ?
O3 C10 C9 120.3(4) . . ?
O2 C10 C9 113.2(4) . . ?
N2 C11 C6 127.4(4) . . ?
N2 C11 H11 122.6(33) . . ?
C6 C11 H11 109.5(32) . . ?
N2 C12 C13 111.5(3) . . ?
N2 C12 H12A 108.0(25) . . ?
C13 C12 H12A 106.6(25) . . ?
N2 C12 H12B 112.2(23) . . ?
C13 C12 H12B 109.1(23) . . ?
H12A C12 H12B 109.2(35) . . ?
O5 C13 O4 127.2(4) . . ?
O5 C13 C12 118.7(4) . . ?
O4 C13 C12 114.0(3) . . ?
O8W O3W O5W 146.1(62) . . ?
O8W O3W O7W 38.0(26) . . ?
O5W O3W O7W 175.1(52) . . ?
O6W O4W O6W 170.5(35) 2_655 . ?
O3W O5W O8W 14.9(27) . . ?
O3W O5W O7W 2.5(26) . . ?
O8W O5W O7W 17.0(10) . . ?
O8W O7W O3W 51.5(31) . . ?
O8W O7W O5W 53.5(38) . . ?
O3W O7W O5W 2.5(26) . . ?
O7W O8W O3W 90.5(42) . . ?
O7W O8W O5W 109.5(44) . . ?
O3W O8W O5W 19.0(36) . . ?

loop_
_geom_bond_atom_site_label_1
_geom_bond_atom_site_label_2
_geom_bond_distance
_geom_bond_site_symmetry_2
_geom_bond_publ_flag
Zn1 O4 1.960(3) 4_545 ?
Zn1 O2 1.976(3) 5_656 ?
Zn1 N2 2.036(3) . ?
Zn1 O1 2.040(3) . ?
Zn1 O5 2.219(3) . ?
N1 C8 1.284(5) . ?
N1 C9 1.478(5) . ?
N1 H1 0.84(4) . ?
N2 C11 1.282(5) . ?
N2 C12 1.451(5) . ?
O1 C1 1.290(4) . ?
O2 C10 1.258(5) . ?
O2 Zn1 1.976(3) 5_656 ?
O3 C10 1.240(5) . ?
O4 C13 1.257(4) . ?
O4 Zn1 1.960(3) 4 ?
O5 C13 1.239(4) . ?
C1 C6 1.419(5) . ?
C1 C2 1.434(5) . ?
C2 C3 1.405(5) . ?
C2 C8 1.424(6) . ?
C3 C4 1.387(5) . ?
C3 H3 0.86(4) . ?
C4 C5 1.382(6) . ?
C4 C7 1.506(5) . ?
C5 C6 1.403(5) . ?
C5 H5 0.75(4) . ?
C6 C11 1.437(6) . ?
C7 H7A 0.89(4) . ?
C7 H7B 0.90(4) . ?
C7 H7C 0.95(5) . ?
C8 H8 1.06(4) . ?
C9 C10 1.516(6) . ?
C9 H9A 1.10(5) . ?
C9 H9B 1.05(5) . ?
C11 H11 0.75(4) . ?
C12 C13 1.518(5) . ?
C12 H12A 0.92(4) . ?
C12 H12B 0.96(4) . ?
O3W O8W 0.70(3) . ?
O3W O5W 0.89(3) . ?
O3W O7W 0.90(3) . ?
O4W O6W 0.94(2) 2_655 ?
O4W O6W 0.94(2) . ?
O5W O8W 1.53(3) . ?
O5W O7W 1.79(3) . ?
O7W O8W 0.55(3) . ?
